data_7241555
loop_
_publ_author_name
'Andreev, Grigory'
'Budantseva, Nina'
'Levtsova, Anastasiya'
'Sokolova, Marina'
'Fedoseev, Aleksander'

_publ_section_title
;
 Formation of uranyl phthalate coordination polymers with unusual 2D net
 topologies in the presence of organic cations
;
_journal_name_full CrystEngComm
_journal_paper_doi 10.1039/D0CE01323D
_journal_year 2020
_chemical_formula_sum 'C128 H96 As4 O34 U4'
_chemical_formula_weight 3429.84
_space_group_crystal_system monoclinic
_space_group_IT_number 14
_space_group_name_Hall '-P 2yn'
_space_group_name_H-M_alt 'P 1 21/n 1'
_atom_sites_solution_hydrogens geom
_audit_creation_method SHELXL-2018/3
_audit_update_record
;
2020-09-10 deposited with the CCDC.	2020-11-19 downloaded from the CCDC.
;
_cell_angle_alpha 90
_cell_angle_beta 96.410(9)
_cell_angle_gamma 90
_cell_formula_units_Z 2
_cell_length_a 15.692(3)
_cell_length_b 16.767(3)
_cell_length_c 22.256(4)
_cell_measurement_reflns_used 10858
_cell_measurement_temperature 100(2)
_cell_measurement_theta_max 28.25
_cell_measurement_theta_min 2.98
_cell_volume 5819.1(19)
_computing_structure_refinement 'SHELXL-2018/3 (Sheldrick, 2018)'
_diffrn_ambient_temperature 100(2)
_diffrn_measured_fraction_theta_full 0.997
_diffrn_measured_fraction_theta_max 0.988
_diffrn_measurement_device_type 'Bruker APEX-II CCD'
_diffrn_measurement_method '\f and \w scans'
_diffrn_radiation_type MoK\a
_diffrn_radiation_wavelength 0.71073
_diffrn_reflns_av_R_equivalents 0.1168
_diffrn_reflns_av_unetI/netI 0.1082
_diffrn_reflns_Laue_measured_fraction_full 0.997
_diffrn_reflns_Laue_measured_fraction_max 0.988
_diffrn_reflns_limit_h_max 22
_diffrn_reflns_limit_h_min -16
_diffrn_reflns_limit_k_max 23
_diffrn_reflns_limit_k_min -23
_diffrn_reflns_limit_l_max 25
_diffrn_reflns_limit_l_min -31
_diffrn_reflns_number 68627
_diffrn_reflns_point_group_measured_fraction_full 0.997
_diffrn_reflns_point_group_measured_fraction_max 0.988
_diffrn_reflns_theta_full 25.242
_diffrn_reflns_theta_max 30.255
_diffrn_reflns_theta_min 3.024
_diffrn_source 'sealed tube'
_exptl_absorpt_coefficient_mu 6.761
_exptl_absorpt_correction_T_max 0.558
_exptl_absorpt_correction_T_min 0.322
_exptl_absorpt_correction_type numerical
_exptl_absorpt_process_details SADABS
_exptl_crystal_density_diffrn 1.958
_exptl_crystal_description prism
_exptl_crystal_F_000 3272
_exptl_crystal_size_max 0.065
_exptl_crystal_size_mid 0.055
_exptl_crystal_size_min 0.050
_refine_diff_density_max 1.468
_refine_diff_density_min -1.560
_refine_diff_density_rms 0.241
_refine_ls_extinction_method none
_refine_ls_goodness_of_fit_ref 0.991
_refine_ls_hydrogen_treatment constr
_refine_ls_matrix_type full
_refine_ls_number_parameters 766
_refine_ls_number_reflns 17165
_refine_ls_number_restraints 12
_refine_ls_restrained_S_all 0.991
_refine_ls_R_factor_all 0.0942
_refine_ls_R_factor_gt 0.0468
_refine_ls_shift/su_max 0.001
_refine_ls_shift/su_mean 0.000
_refine_ls_structure_factor_coef Fsqd
_refine_ls_weighting_details 'w=1/[\s^2^(Fo^2^)+(0.0246P)^2^] where P=(Fo^2^+2Fc^2^)/3'
_refine_ls_weighting_scheme calc
_refine_ls_wR_factor_gt 0.0793
_refine_ls_wR_factor_ref 0.0920
_reflns_Friedel_coverage 0.000
_reflns_number_gt 11254
_reflns_number_total 17165
_reflns_threshold_expression 'I > 2\s(I)'
_cod_data_source_file d0ce01323d2.cif
_cod_data_source_block u_CCDC4
_cod_original_cell_volume 5818.9(17)
_cod_original_sg_symbol_H-M 'P 21/n'
_cod_database_code 7241555
_shelx_shelxl_version_number 2018/3
_shelx_space_group_comment
;
The symmetry employed for this shelxl refinement is uniquely defined
by the following loop, which should always be used as a source of
symmetry information in preference to the above space-group names.
They are only intended as comments.
;

loop_
_space_group_symop_operation_xyz
'x, y, z'
'-x+1/2, y+1/2, -z+1/2'
'-x, -y, -z'
'x-1/2, -y-1/2, z-1/2'

loop_
_atom_site_label
_atom_site_type_symbol
_atom_site_fract_x
_atom_site_fract_y
_atom_site_fract_z
_atom_site_U_iso_or_equiv
_atom_site_adp_type
_atom_site_occupancy
_atom_site_site_symmetry_order
_atom_site_calc_flag
_atom_site_refinement_flags_posn
_atom_site_refinement_flags_adp
_atom_site_refinement_flags_occupancy
_atom_site_disorder_assembly
_atom_site_disorder_group
U1 U 1.42620(2) -0.57051(2) 0.45619(2) 0.00925(5) Uani 1 1 d . . . . .
C1 C 1.3690(3) -0.5636(4) 0.2531(3) 0.0097(12) Uani 1 1 d . U . . .
O1 O 1.3350(2) -0.5102(3) 0.46194(19) 0.0132(9) Uani 1 1 d . . . . .
As1 As 1.49844(4) 0.03853(4) 0.68284(3) 0.00997(13) Uani 1 1 d . . . . .
As2 As 1.00330(4) 0.29548(4) 0.60050(3) 0.01056(13) Uani 1 1 d . . . . .
U2 U 1.55718(2) -0.41894(2) 0.36598(2) 0.00798(5) Uani 1 1 d . . . . .
C2 C 1.3981(3) -0.5083(3) 0.2128(2) 0.0057(11) Uani 1 1 d . U . . .
O2 O 1.5102(2) -0.6400(3) 0.44677(19) 0.0147(9) Uani 1 1 d . . . . .
O5 O 1.4309(3) -0.5066(3) 0.34841(18) 0.0131(9) Uani 1 1 d . . . . .
C5 C 1.2847(4) -0.6299(4) 0.1703(3) 0.0145(13) Uani 1 1 d . . . . .
H5A H 1.248025 -0.671167 0.156431 0.017 Uiso 1 1 calc R U . . .
O6 O 1.3658(3) -0.6201(3) 0.35084(18) 0.0146(9) Uani 1 1 d . . . . .
C6 C 1.3131(4) -0.6232(4) 0.2304(3) 0.0135(13) Uani 1 1 d . . . . .
H6A H 1.294283 -0.660085 0.257213 0.016 Uiso 1 1 calc R U . . .
C7 C 1.3909(3) -0.5631(3) 0.3210(3) 0.0077(11) Uani 1 1 d . . . . .
O7 O 1.4539(3) -0.3805(3) 0.19736(19) 0.0176(10) Uani 1 1 d . . . . .
C8 C 1.4629(4) -0.4425(4) 0.2272(3) 0.0139(13) Uani 1 1 d . . . . .
O8 O 1.5288(2) -0.4578(2) 0.26570(18) 0.0104(9) Uani 1 1 d . . . . .
O9 O 1.6134(3) -0.3438(3) 0.45498(18) 0.0130(9) Uani 1 1 d . . . . .
C9 C 1.7123(3) -0.2315(3) 0.4605(3) 0.0082(11) Uani 1 1 d . . . . .
O10 O 1.6805(3) -0.3135(3) 0.54227(19) 0.0173(10) Uani 1 1 d . . . . .
O11 O 1.6201(3) -0.2127(3) 0.30578(19) 0.0152(9) Uani 1 1 d . . . . .
O12 O 1.6634(2) -0.3307(3) 0.34388(18) 0.0119(9) Uani 1 1 d . . . . .
O1W O 1.4856(2) -0.5340(3) 0.54902(17) 0.0109(9) Uani 1 1 d . . . . .
O3 O 1.4804(2) -0.3423(2) 0.35441(18) 0.0123(9) Uani 1 1 d . . . . .
C3 C 1.3666(4) -0.5140(4) 0.1516(3) 0.0119(13) Uani 1 1 d . . . . .
H3A H 1.383523 -0.476131 0.124785 0.014 Uiso 1 1 calc R U . . .
O4 O 1.6381(3) -0.4940(3) 0.37145(19) 0.0134(9) Uani 1 1 d . . . . .
C4 C 1.3114(4) -0.5738(4) 0.1299(3) 0.0133(12) Uani 1 1 d . . . . .
H4A H 1.292157 -0.576807 0.088871 0.016 Uiso 1 1 calc R U . . .
C10 C 1.7081(3) -0.2115(4) 0.3988(3) 0.0094(12) Uani 1 1 d . . . . .
C11 C 1.7521(3) -0.1439(4) 0.3826(3) 0.0124(13) Uani 1 1 d . . . . .
H11A H 1.749291 -0.129696 0.342020 0.015 Uiso 1 1 calc R U . . .
C12 C 1.7993(4) -0.0979(4) 0.4250(3) 0.0156(14) Uani 1 1 d . . . . .
H12A H 1.829532 -0.054072 0.412950 0.019 Uiso 1 1 calc R U . . .
C13 C 1.8021(4) -0.1163(4) 0.4853(3) 0.0136(13) Uani 1 1 d . . . . .
H13A H 1.832617 -0.084250 0.514287 0.016 Uiso 1 1 calc R U . . .
O13 O 1.3935(3) -0.7168(3) 0.80897(19) 0.0216(11) Uani 1 1 d . . . . .
C14 C 1.7593(4) -0.1825(4) 0.5025(3) 0.0117(12) Uani 1 1 d . . . . .
H14A H 1.761758 -0.194924 0.543400 0.014 Uiso 1 1 calc R U . . .
O14 O 1.3160(3) -0.3580(3) 0.5744(2) 0.0203(10) Uani 1 1 d . . . . .
C15 C 1.6679(4) -0.3005(4) 0.4864(3) 0.0099(12) Uani 1 1 d . . . . .
O15 O 1.2817(4) -0.1167(4) 0.5238(3) 0.0486(16) Uani 1 1 d . . . . .
C16 C 1.6581(3) -0.2540(4) 0.3460(3) 0.0086(12) Uani 1 1 d . . . . .
O16 O 0.8042(3) 0.2373(3) 0.4158(2) 0.0301(13) Uani 1 1 d . . . . .
C17 C 1.5557(4) -0.0594(4) 0.6703(3) 0.0113(12) Uani 1 1 d . . . . .
C18 C 1.5190(4) -0.1335(4) 0.6733(3) 0.0164(14) Uani 1 1 d . . . . .
H18A H 1.462338 -0.137498 0.681622 0.020 Uiso 1 1 calc R U . . .
C19 C 1.5639(4) -0.2014(4) 0.6643(3) 0.0163(14) Uani 1 1 d . . . . .
H19A H 1.538182 -0.251133 0.666638 0.020 Uiso 1 1 calc R U . . .
C20 C 1.6491(4) -0.1955(4) 0.6516(3) 0.0165(14) Uani 1 1 d . . . . .
H20A H 1.679882 -0.241369 0.644638 0.020 Uiso 1 1 calc R U . . .
C21 C 1.6873(4) -0.1219(4) 0.6494(3) 0.0128(13) Uani 1 1 d . . . . .
H21A H 1.744446 -0.118463 0.642138 0.015 Uiso 1 1 calc R U . . .
C22 C 1.6421(4) -0.0534(4) 0.6578(3) 0.0136(13) Uani 1 1 d . . . . .
H22A H 1.667888 -0.003699 0.655423 0.016 Uiso 1 1 calc R U . . .
C23 C 1.5655(4) 0.0884(4) 0.7494(3) 0.0136(13) Uani 1 1 d . . . . .
C24 C 1.6141(4) 0.0386(4) 0.7895(3) 0.0134(13) Uani 1 1 d . . . . .
H24A H 1.613964 -0.016114 0.782757 0.016 Uiso 1 1 calc R U . . .
C25 C 1.6623(4) 0.0702(4) 0.8390(3) 0.0160(13) Uani 1 1 d . . . . .
H25A H 1.694612 0.036796 0.866055 0.019 Uiso 1 1 calc R U . . .
C26 C 1.6629(4) 0.1512(4) 0.8487(3) 0.0174(14) Uani 1 1 d . . . . .
H26A H 1.695805 0.172123 0.882343 0.021 Uiso 1 1 calc R U . . .
C27 C 1.6150(4) 0.2024(4) 0.8087(3) 0.0170(14) Uani 1 1 d . . . . .
H27A H 1.616653 0.257134 0.815356 0.020 Uiso 1 1 calc R U . . .
C28 C 1.5644(4) 0.1710(4) 0.7586(3) 0.0138(13) Uani 1 1 d . . . . .
H28A H 1.530808 0.204148 0.732132 0.017 Uiso 1 1 calc R U . . .
C29 C 1.3871(4) 0.0124(4) 0.7038(3) 0.0140(13) Uani 1 1 d . . . . .
C30 C 1.3663(4) 0.0355(4) 0.7601(3) 0.0170(14) Uani 1 1 d . . . . .
H30A H 1.404266 0.065159 0.786313 0.020 Uiso 1 1 calc R U . . .
C31 C 1.2870(4) 0.0131(4) 0.7760(3) 0.0226(16) Uani 1 1 d . . . . .
H31A H 1.271504 0.028641 0.813356 0.027 Uiso 1 1 calc R U . . .
C32 C 1.2309(4) -0.0313(4) 0.7384(3) 0.0212(15) Uani 1 1 d . . . . .
H32A H 1.177807 -0.045328 0.750132 0.025 Uiso 1 1 calc R U . . .
C33 C 1.2533(4) -0.0550(4) 0.6832(3) 0.0189(15) Uani 1 1 d . . . . .
H33A H 1.215673 -0.085870 0.657661 0.023 Uiso 1 1 calc R U . . .
C34 C 1.3319(4) -0.0332(4) 0.6655(3) 0.0141(13) Uani 1 1 d . . . . .
H34A H 1.347264 -0.049108 0.628163 0.017 Uiso 1 1 calc R U . . .
C35 C 1.4973(4) 0.0964(4) 0.6085(3) 0.0100(12) Uani 1 1 d . . . . .
C36 C 1.5427(4) 0.1657(4) 0.6048(3) 0.0153(13) Uani 1 1 d . . . . .
H36A H 1.574058 0.186795 0.639019 0.018 Uiso 1 1 calc R U . . .
C37 C 1.5413(4) 0.2036(4) 0.5500(3) 0.0186(14) Uani 1 1 d . . . . .
H37A H 1.571921 0.250790 0.547599 0.022 Uiso 1 1 calc R U . . .
C38 C 1.4959(4) 0.1738(4) 0.4989(3) 0.0206(15) Uani 1 1 d . . . . .
H38A H 1.495865 0.200245 0.462176 0.025 Uiso 1 1 calc R U . . .
C39 C 1.4499(4) 0.1037(4) 0.5026(3) 0.0235(16) Uani 1 1 d . . . . .
H39A H 1.418457 0.083055 0.468263 0.028 Uiso 1 1 calc R U . . .
C40 C 1.4508(4) 0.0645(4) 0.5572(3) 0.0182(14) Uani 1 1 d . . . . .
H40A H 1.420547 0.017145 0.559643 0.022 Uiso 1 1 calc R U . . .
C41 C 0.9993(4) 0.2238(4) 0.5340(3) 0.0124(13) Uani 1 1 d . . . . .
C42 C 1.0277(4) 0.2456(4) 0.4792(3) 0.0170(14) Uani 1 1 d . . . . .
H42A H 1.052608 0.295311 0.474964 0.020 Uiso 1 1 calc R U . . .
C43 C 1.0185(4) 0.1933(4) 0.4316(3) 0.0162(14) Uani 1 1 d . . . . .
H43A H 1.039326 0.206777 0.395442 0.019 Uiso 1 1 calc R U . . .
C44 C 0.9787(4) 0.1207(4) 0.4370(3) 0.0190(15) Uani 1 1 d . . . . .
H44A H 0.970619 0.086330 0.404059 0.023 Uiso 1 1 calc R U . . .
C45 C 0.9510(5) 0.0993(4) 0.4915(3) 0.0266(17) Uani 1 1 d . . . . .
H45A H 0.924900 0.050028 0.495270 0.032 Uiso 1 1 calc R U . . .
C46 C 0.9613(4) 0.1498(4) 0.5400(3) 0.0220(16) Uani 1 1 d . . . . .
H46A H 0.943174 0.134762 0.576748 0.026 Uiso 1 1 calc R U . . .
C47 C 1.0670(4) 0.2538(4) 0.6719(3) 0.0114(12) Uani 1 1 d . . . . .
C48 C 1.0380(4) 0.1840(4) 0.6969(3) 0.0171(14) Uani 1 1 d . . . . .
H48A H 0.988639 0.158639 0.679473 0.020 Uiso 1 1 calc R U . . .
C49 C 1.0844(4) 0.1531(4) 0.7484(3) 0.0189(14) Uani 1 1 d . . . . .
H49A H 1.067569 0.105509 0.765108 0.023 Uiso 1 1 calc R U . . .
C50 C 1.1558(4) 0.1933(4) 0.7748(3) 0.0182(14) Uani 1 1 d . . . . .
H50A H 1.186223 0.173223 0.809783 0.022 Uiso 1 1 calc R U . . .
C51 C 1.1822(4) 0.2623(4) 0.7501(3) 0.0195(14) Uani 1 1 d . . . . .
H51A H 1.230384 0.288835 0.768251 0.023 Uiso 1 1 calc R U . . .
C52 C 1.1379(4) 0.2927(4) 0.6985(3) 0.0138(13) Uani 1 1 d . . . . .
H52A H 1.156111 0.339673 0.681640 0.017 Uiso 1 1 calc R U . . .
C53 C 1.0514(4) 0.3949(4) 0.5819(3) 0.0135(13) Uani 1 1 d . . . . .
C54 C 1.1326(4) 0.3991(4) 0.5614(3) 0.0184(14) Uani 1 1 d . . . . .
H54A H 1.163320 0.352759 0.555692 0.022 Uiso 1 1 calc R U . . .
C55 C 1.1665(4) 0.4726(4) 0.5498(3) 0.0203(15) Uani 1 1 d . . . . .
H55A H 1.220237 0.475677 0.536041 0.024 Uiso 1 1 calc R U . . .
C56 C 1.1218(4) 0.5411(4) 0.5582(3) 0.0231(16) Uani 1 1 d . . . . .
H56A H 1.145320 0.590355 0.550058 0.028 Uiso 1 1 calc R U . . .
C57 C 1.0416(4) 0.5374(4) 0.5789(3) 0.0198(15) Uani 1 1 d . . . . .
H57A H 1.012127 0.584032 0.585832 0.024 Uiso 1 1 calc R U . . .
C58 C 1.0060(4) 0.4638(4) 0.5890(3) 0.0142(13) Uani 1 1 d . . . . .
H58A H 0.951032 0.460886 0.600736 0.017 Uiso 1 1 calc R U . . .
C59 C 0.8882(4) 0.3131(4) 0.6158(3) 0.0110(12) Uani 1 1 d . . . . .
C60 C 0.8687(4) 0.3247(4) 0.6745(3) 0.0122(13) Uani 1 1 d . . . . .
H60A H 0.910886 0.319459 0.707079 0.015 Uiso 1 1 calc R U . . .
C61 C 0.7854(4) 0.3443(4) 0.6835(3) 0.0207(15) Uani 1 1 d . . . . .
H61A H 0.771238 0.350956 0.722676 0.025 Uiso 1 1 calc R U . . .
C62 C 0.7235(4) 0.3540(4) 0.6356(3) 0.0213(16) Uani 1 1 d . . . . .
H62A H 0.668578 0.370009 0.642156 0.026 Uiso 1 1 calc R U . . .
C63 C 0.7430(4) 0.3398(4) 0.5768(3) 0.0214(16) Uani 1 1 d . . . . .
H63A H 0.700515 0.344724 0.544396 0.026 Uiso 1 1 calc R U . . .
C64 C 0.8248(4) 0.3186(4) 0.5667(3) 0.0169(14) Uani 1 1 d . . . . .
H64A H 0.837690 0.308117 0.527655 0.020 Uiso 1 1 calc R U . . .

loop_
_atom_site_aniso_label
_atom_site_aniso_U_11
_atom_site_aniso_U_22
_atom_site_aniso_U_33
_atom_site_aniso_U_23
_atom_site_aniso_U_13
_atom_site_aniso_U_12
U1 0.00963(10) 0.01089(12) 0.00735(11) 0.00059(9) 0.00158(8) -0.00184(9)
C1 0.0095(12) 0.0098(12) 0.0098(12) 0.0000(5) 0.0009(5) 0.0003(5)
O1 0.011(2) 0.012(2) 0.018(2) 0.0010(18) 0.0061(18) 0.0017(17)
As1 0.0090(3) 0.0125(3) 0.0085(3) -0.0005(2) 0.0015(2) -0.0014(2)
As2 0.0091(3) 0.0118(3) 0.0113(3) 0.0005(2) 0.0031(2) 0.0003(2)
U2 0.00797(10) 0.00996(11) 0.00623(11) 0.00051(9) 0.00171(8) -0.00131(9)
C2 0.0056(11) 0.0058(12) 0.0059(12) 0.0000(5) 0.0009(5) 0.0003(5)
O2 0.009(2) 0.018(3) 0.017(2) 0.0012(19) 0.0042(17) 0.0033(18)
O5 0.013(2) 0.020(3) 0.007(2) -0.0009(18) 0.0041(17) -0.0071(18)
C5 0.010(3) 0.019(4) 0.013(3) -0.006(3) -0.002(2) 0.000(3)
O6 0.023(2) 0.011(2) 0.009(2) -0.0022(17) -0.0017(18) -0.0071(19)
C6 0.011(3) 0.017(3) 0.013(3) -0.001(3) 0.005(2) 0.001(2)
C7 0.009(3) 0.006(3) 0.009(3) 0.000(2) 0.003(2) -0.001(2)
O7 0.021(2) 0.018(3) 0.013(2) 0.0080(19) -0.0028(18) -0.006(2)
C8 0.017(3) 0.019(4) 0.008(3) -0.003(2) 0.006(2) -0.005(3)
O8 0.009(2) 0.014(2) 0.009(2) 0.0014(17) 0.0020(16) -0.0005(17)
O9 0.019(2) 0.012(2) 0.008(2) -0.0020(17) 0.0034(17) -0.0090(18)
C9 0.009(3) 0.008(3) 0.008(3) 0.002(2) 0.002(2) -0.004(2)
O10 0.019(2) 0.021(3) 0.011(2) 0.0050(19) 0.0016(18) -0.006(2)
O11 0.017(2) 0.017(3) 0.011(2) 0.0031(18) -0.0018(17) 0.0005(19)
O12 0.012(2) 0.012(2) 0.012(2) -0.0060(17) 0.0058(17) -0.0021(17)
O1W 0.012(2) 0.015(2) 0.005(2) 0.0015(17) 0.0021(16) -0.0048(17)
O3 0.010(2) 0.013(2) 0.014(2) -0.0014(18) 0.0026(17) -0.0005(17)
C3 0.010(3) 0.020(4) 0.007(3) 0.002(2) 0.003(2) -0.001(2)
O4 0.012(2) 0.012(2) 0.017(2) 0.0050(18) 0.0043(18) 0.0031(17)
C4 0.015(3) 0.017(3) 0.007(3) -0.001(3) -0.001(2) 0.006(3)
C10 0.008(3) 0.007(3) 0.013(3) 0.000(2) 0.001(2) 0.001(2)
C11 0.008(3) 0.018(3) 0.010(3) 0.004(2) -0.003(2) 0.001(2)
C12 0.013(3) 0.015(4) 0.019(4) 0.000(3) 0.001(3) -0.003(2)
C13 0.010(3) 0.014(3) 0.016(3) -0.004(3) -0.003(2) -0.002(2)
O13 0.024(3) 0.030(3) 0.011(2) -0.003(2) 0.0042(19) -0.003(2)
C14 0.012(3) 0.014(3) 0.009(3) 0.002(2) 0.000(2) -0.004(2)
O14 0.021(2) 0.025(3) 0.015(2) 0.003(2) 0.0051(19) 0.009(2)
C15 0.009(3) 0.011(3) 0.010(3) 0.001(2) 0.002(2) 0.004(2)
O15 0.054(4) 0.046(4) 0.046(4) -0.006(3) 0.003(3) 0.001(3)
C16 0.005(3) 0.010(3) 0.010(3) 0.003(2) 0.004(2) -0.003(2)
O16 0.034(3) 0.037(3) 0.021(3) 0.007(2) 0.007(2) 0.018(2)
C17 0.012(3) 0.015(3) 0.007(3) 0.000(2) -0.001(2) 0.003(2)
C18 0.014(3) 0.019(4) 0.016(3) -0.002(3) -0.001(2) -0.009(3)
C19 0.025(4) 0.008(3) 0.016(3) 0.002(3) 0.005(3) -0.002(3)
C20 0.023(3) 0.016(4) 0.011(3) -0.003(3) 0.004(3) 0.007(3)
C21 0.014(3) 0.016(3) 0.009(3) -0.005(2) 0.004(2) 0.006(3)
C22 0.013(3) 0.009(3) 0.019(3) 0.002(2) -0.001(2) 0.000(2)
C23 0.011(3) 0.019(4) 0.010(3) 0.001(3) 0.002(2) 0.002(3)
C24 0.017(3) 0.012(3) 0.011(3) 0.004(2) 0.005(2) 0.000(3)
C25 0.018(3) 0.018(4) 0.012(3) 0.008(3) 0.002(2) 0.005(3)
C26 0.009(3) 0.028(4) 0.015(3) -0.005(3) 0.002(2) -0.004(3)
C27 0.015(3) 0.015(4) 0.021(4) -0.005(3) 0.006(3) -0.004(3)
C28 0.010(3) 0.019(4) 0.012(3) -0.002(3) 0.001(2) 0.001(2)
C29 0.012(3) 0.013(3) 0.018(3) 0.004(3) 0.004(2) -0.001(2)
C30 0.014(3) 0.019(4) 0.018(4) 0.005(3) 0.002(3) 0.004(3)
C31 0.023(4) 0.028(4) 0.018(4) 0.004(3) 0.009(3) 0.006(3)
C32 0.013(3) 0.024(4) 0.028(4) 0.012(3) 0.007(3) 0.003(3)
C33 0.017(3) 0.017(4) 0.022(4) 0.004(3) 0.000(3) -0.003(3)
C34 0.013(3) 0.011(3) 0.018(3) -0.001(3) 0.002(2) -0.002(2)
C35 0.008(3) 0.009(3) 0.013(3) 0.001(2) 0.003(2) 0.003(2)
C36 0.018(3) 0.014(3) 0.013(3) -0.002(3) 0.002(3) -0.004(3)
C37 0.026(4) 0.013(3) 0.017(4) -0.004(3) 0.006(3) -0.002(3)
C38 0.027(4) 0.022(4) 0.013(3) 0.005(3) 0.004(3) 0.008(3)
C39 0.027(4) 0.025(4) 0.018(4) 0.002(3) -0.004(3) 0.003(3)
C40 0.024(3) 0.014(4) 0.017(4) 0.003(3) 0.004(3) -0.003(3)
C41 0.011(3) 0.016(3) 0.011(3) -0.004(2) 0.003(2) 0.002(2)
C42 0.014(3) 0.026(4) 0.011(3) 0.005(3) 0.001(2) -0.002(3)
C43 0.013(3) 0.026(4) 0.009(3) 0.003(3) 0.002(2) 0.000(3)
C44 0.016(3) 0.023(4) 0.019(4) -0.009(3) 0.006(3) 0.004(3)
C45 0.040(4) 0.019(4) 0.021(4) -0.007(3) 0.007(3) -0.004(3)
C46 0.029(4) 0.020(4) 0.020(4) -0.001(3) 0.013(3) -0.007(3)
C47 0.010(3) 0.015(3) 0.009(3) 0.002(2) 0.000(2) 0.006(2)
C48 0.017(3) 0.016(4) 0.017(4) 0.005(3) -0.002(3) -0.001(3)
C49 0.024(4) 0.014(4) 0.018(4) 0.004(3) -0.005(3) -0.004(3)
C50 0.017(3) 0.022(4) 0.015(3) 0.002(3) 0.000(3) 0.003(3)
C51 0.014(3) 0.022(4) 0.023(4) 0.001(3) 0.000(3) 0.002(3)
C52 0.012(3) 0.005(3) 0.024(4) -0.003(3) 0.002(3) -0.002(2)
C53 0.015(3) 0.011(3) 0.014(3) -0.001(2) 0.000(2) -0.003(2)
C54 0.019(3) 0.019(4) 0.017(4) 0.003(3) 0.001(3) -0.001(3)
C55 0.015(3) 0.027(4) 0.019(4) 0.005(3) 0.005(3) -0.010(3)
C56 0.033(4) 0.017(4) 0.018(4) 0.008(3) -0.006(3) -0.012(3)
C57 0.026(4) 0.015(4) 0.017(4) 0.001(3) -0.003(3) 0.000(3)
C58 0.014(3) 0.016(3) 0.012(3) -0.003(3) -0.001(2) 0.001(3)
C59 0.008(3) 0.013(3) 0.012(3) 0.005(2) 0.003(2) 0.000(2)
C60 0.013(3) 0.012(3) 0.013(3) -0.004(2) 0.003(2) -0.003(2)
C61 0.019(3) 0.018(4) 0.027(4) -0.005(3) 0.014(3) 0.000(3)
C62 0.003(3) 0.028(4) 0.033(4) -0.002(3) 0.006(3) 0.000(3)
C63 0.012(3) 0.022(4) 0.028(4) 0.013(3) -0.011(3) -0.006(3)
C64 0.012(3) 0.022(4) 0.017(3) 0.005(3) 0.004(3) -0.004(3)

loop_
_atom_type_symbol
_atom_type_description
_atom_type_scat_dispersion_real
_atom_type_scat_dispersion_imag
_atom_type_scat_source
C C 0.0033 0.0016 'International Tables Vol C Tables 4.2.6.8 and 6.1.1.4'
H H 0.0000 0.0000 'International Tables Vol C Tables 4.2.6.8 and 6.1.1.4'
Li Li -0.0003 0.0001 'International Tables Vol C Tables 4.2.6.8 and 6.1.1.4'
O O 0.0106 0.0060 'International Tables Vol C Tables 4.2.6.8 and 6.1.1.4'
As As 0.0499 2.0058 'International Tables Vol C Tables 4.2.6.8 and 6.1.1.4'
U U -9.6767 9.6646 'International Tables Vol C Tables 4.2.6.8 and 6.1.1.4'

loop_
_geom_angle_atom_site_label_1
_geom_angle_atom_site_label_2
_geom_angle_atom_site_label_3
_geom_angle
_geom_angle_site_symmetry_1
_geom_angle_site_symmetry_3
_geom_angle_publ_flag
O1 U1 O2 173.51(19) . . ?
O1 U1 O1W 93.77(17) . 3_846 ?
O2 U1 O1W 92.05(17) . 3_846 ?
O1 U1 O1W 91.90(17) . . ?
O2 U1 O1W 92.85(17) . . ?
O1W U1 O1W 68.98(16) 3_846 . ?
O1 U1 O6 91.84(17) . . ?
O2 U1 O6 83.33(17) . . ?
O1W U1 O6 111.90(13) 3_846 . ?
O1W U1 O6 176.08(14) . . ?
O1 U1 O10 84.16(17) . 3_846 ?
O2 U1 O10 89.91(17) . 3_846 ?
O1W U1 O10 176.88(14) 3_846 3_846 ?
O1W U1 O10 113.36(14) . 3_846 ?
O6 U1 O10 65.92(13) . 3_846 ?
O1 U1 O9 89.82(16) . 3_846 ?
O2 U1 O9 88.32(16) . 3_846 ?
O1W U1 O9 132.72(14) 3_846 3_846 ?
O1W U1 O9 63.79(14) . 3_846 ?
O6 U1 O9 115.08(13) . 3_846 ?
O10 U1 O9 49.75(13) 3_846 3_846 ?
O1 U1 O5 86.46(16) . . ?
O2 U1 O5 93.58(16) . . ?
O1W U1 O5 63.59(13) 3_846 . ?
O1W U1 O5 132.30(14) . . ?
O6 U1 O5 49.14(13) . . ?
O10 U1 O5 113.86(13) 3_846 . ?
O9 U1 O5 163.55(13) 3_846 . ?
O1 U1 C15 86.59(17) . 3_846 ?
O2 U1 C15 89.10(17) . 3_846 ?
O1W U1 C15 157.71(15) 3_846 3_846 ?
O1W U1 C15 88.73(15) . 3_846 ?
O6 U1 C15 90.35(15) . 3_846 ?
O10 U1 C15 24.71(14) 3_846 3_846 ?
O9 U1 C15 25.04(14) 3_846 3_846 ?
O5 U1 C15 138.55(15) . 3_846 ?
O1 U1 C7 89.36(17) . . ?
O2 U1 C7 88.01(17) . . ?
O1W U1 C7 87.81(15) 3_846 . ?
O1W U1 C7 156.79(15) . . ?
O6 U1 C7 24.45(14) . . ?
O10 U1 C7 89.83(14) 3_846 . ?
O9 U1 C7 139.41(14) 3_846 . ?
O5 U1 C7 24.69(13) . . ?
C15 U1 C7 114.48(16) 3_846 . ?
O1 U1 U1 93.44(14) . 3_846 ?
O2 U1 U1 92.97(14) . 3_846 ?
O1W U1 U1 34.57(10) 3_846 3_846 ?
O1W U1 U1 34.41(10) . 3_846 ?
O6 U1 U1 146.33(9) . 3_846 ?
O10 U1 U1 147.72(9) 3_846 3_846 ?
O9 U1 U1 98.18(9) 3_846 3_846 ?
O5 U1 U1 98.05(9) . 3_846 ?
C15 U1 U1 123.14(12) 3_846 3_846 ?
C7 U1 U1 122.38(11) . 3_846 ?
O1 U1 U2 85.20(14) . 3_846 ?
O2 U1 U2 96.97(14) . 3_846 ?
O1W U1 U2 96.60(10) 3_846 3_846 ?
O1W U1 U2 28.05(10) . 3_846 ?
O6 U1 U2 151.49(9) . 3_846 ?
O10 U1 U2 85.57(9) 3_846 3_846 ?
O9 U1 U2 36.75(9) 3_846 3_846 ?
O5 U1 U2 157.92(9) . 3_846 ?
C15 U1 U2 61.19(12) 3_846 3_846 ?
C7 U1 U2 173.21(10) . 3_846 ?
U1 U1 U2 62.162(10) 3_846 3_846 ?
C6 C1 C2 118.9(5) . . ?
C6 C1 C7 115.6(5) . . ?
C2 C1 C7 125.5(5) . . ?
C17 As1 C29 107.3(3) . . ?
C17 As1 C23 105.2(3) . . ?
C29 As1 C23 110.5(3) . . ?
C17 As1 C35 105.6(2) . . ?
C29 As1 C35 114.0(3) . . ?
C23 As1 C35 113.5(3) . . ?
C53 As2 C59 108.2(3) . . ?
C53 As2 C41 111.4(3) . . ?
C59 As2 C41 106.7(3) . . ?
C53 As2 C47 108.6(3) . . ?
C59 As2 C47 109.1(2) . . ?
C41 As2 C47 112.6(3) . . ?
O3 U2 O4 174.90(18) . . ?
O3 U2 O1W 96.71(17) . 3_846 ?
O4 U2 O1W 88.38(17) . 3_846 ?
O3 U2 O8 90.54(17) . . ?
O4 U2 O8 85.76(17) . . ?
O1W U2 O8 132.50(15) 3_846 . ?
O3 U2 O12 90.01(16) . . ?
O4 U2 O12 86.65(17) . . ?
O1W U2 O12 134.32(14) 3_846 . ?
O8 U2 O12 92.34(14) . . ?
O3 U2 O9 85.49(17) . . ?
O4 U2 O9 96.86(17) . . ?
O1W U2 O9 66.83(14) 3_846 . ?
O8 U2 O9 160.66(13) . . ?
O12 U2 O9 68.78(13) . . ?
O3 U2 O5 83.48(17) . . ?
O4 U2 O5 98.28(17) . . ?
O1W U2 O5 67.01(14) 3_846 . ?
O8 U2 O5 67.34(13) . . ?
O12 U2 O5 158.49(14) . . ?
O9 U2 O5 130.67(13) . . ?
O3 U2 U1 98.46(13) . 3_846 ?
O4 U2 U1 86.16(13) . 3_846 ?
O1W U2 U1 28.50(10) 3_846 3_846 ?
O8 U2 U1 159.62(10) . 3_846 ?
O12 U2 U1 105.82(10) . 3_846 ?
O9 U2 U1 39.39(9) . 3_846 ?
O5 U2 U1 95.43(9) . 3_846 ?
O3 U2 U1 99.03(13) . . ?
O4 U2 U1 85.31(13) . . ?
O1W U2 U1 27.86(10) 3_846 . ?
O8 U2 U1 104.64(10) . . ?
O12 U2 U1 160.58(10) . . ?
O9 U2 U1 94.68(9) . . ?
O5 U2 U1 40.76(9) . . ?
U1 U2 U1 56.025(9) 3_846 . ?
C3 C2 C1 118.2(5) . . ?
C3 C2 C8 114.4(5) . . ?
C1 C2 C8 127.4(5) . . ?
C7 O5 U2 151.2(4) . . ?
C7 O5 U1 94.1(3) . . ?
U2 O5 U1 101.65(15) . . ?
C6 C5 C4 119.1(6) . . ?
C7 O6 U1 97.5(3) . . ?
C5 C6 C1 122.6(6) . . ?
O6 C7 O5 119.3(5) . . ?
O6 C7 C1 118.4(5) . . ?
O5 C7 C1 122.3(5) . . ?
O6 C7 U1 58.1(3) . . ?
O5 C7 U1 61.2(3) . . ?
C1 C7 U1 176.3(4) . . ?
O7 C8 O8 124.0(6) . . ?
O7 C8 C2 117.9(6) . . ?
O8 C8 C2 117.8(5) . . ?
C8 O8 U2 129.4(4) . . ?
C15 O9 U2 155.0(4) . . ?
C15 O9 U1 95.8(3) . 3_846 ?
U2 O9 U1 103.86(15) . 3_846 ?
C14 C9 C10 118.5(5) . . ?
C14 C9 C15 115.6(5) . . ?
C10 C9 C15 125.9(5) . . ?
C15 O10 U1 96.5(4) . 3_846 ?
C16 O12 U2 125.2(3) . . ?
U2 O1W U1 124.60(18) 3_846 3_846 ?
U2 O1W U1 123.45(18) 3_846 . ?
U1 O1W U1 111.02(16) 3_846 . ?
C4 C3 C2 122.1(6) . . ?
C3 C4 C5 119.1(6) . . ?
C11 C10 C9 118.3(5) . . ?
C11 C10 C16 114.3(5) . . ?
C9 C10 C16 127.4(5) . . ?
C12 C11 C10 121.6(6) . . ?
C11 C12 C13 120.1(6) . . ?
C14 C13 C12 119.4(6) . . ?
C13 C14 C9 121.9(6) . . ?
O10 C15 O9 117.9(5) . . ?
O10 C15 C9 119.1(5) . . ?
O9 C15 C9 122.9(5) . . ?
O10 C15 U1 58.8(3) . 3_846 ?
O9 C15 U1 59.1(3) . 3_846 ?
C9 C15 U1 175.8(4) . 3_846 ?
O11 C16 O12 124.2(6) . . ?
O11 C16 C10 117.7(5) . . ?
O12 C16 C10 117.9(5) . . ?
C18 C17 C22 119.3(6) . . ?
C18 C17 As1 124.3(5) . . ?
C22 C17 As1 116.4(5) . . ?
C19 C18 C17 121.3(6) . . ?
C18 C19 C20 119.4(6) . . ?
C21 C20 C19 120.0(6) . . ?
C22 C21 C20 120.8(6) . . ?
C21 C22 C17 119.1(6) . . ?
C24 C23 C28 121.1(6) . . ?
C24 C23 As1 116.8(5) . . ?
C28 C23 As1 122.1(5) . . ?
C25 C24 C23 119.9(6) . . ?
C24 C25 C26 120.0(6) . . ?
C25 C26 C27 121.0(6) . . ?
C26 C27 C28 119.7(6) . . ?
C27 C28 C23 118.3(6) . . ?
C34 C29 C30 121.3(6) . . ?
C34 C29 As1 120.4(5) . . ?
C30 C29 As1 118.1(5) . . ?
C31 C30 C29 117.7(6) . . ?
C32 C31 C30 122.0(6) . . ?
C31 C32 C33 119.5(6) . . ?
C32 C33 C34 120.2(6) . . ?
C29 C34 C33 119.3(6) . . ?
C36 C35 C40 120.3(6) . . ?
C36 C35 As1 121.7(5) . . ?
C40 C35 As1 117.9(4) . . ?
C35 C36 C37 119.3(6) . . ?
C38 C37 C36 121.6(6) . . ?
C37 C38 C39 119.1(6) . . ?
C40 C39 C38 120.2(7) . . ?
C39 C40 C35 119.5(6) . . ?
C46 C41 C42 120.1(6) . . ?
C46 C41 As2 117.8(4) . . ?
C42 C41 As2 121.9(5) . . ?
C43 C42 C41 119.5(6) . . ?
C42 C43 C44 120.5(6) . . ?
C43 C44 C45 119.7(6) . . ?
C46 C45 C44 120.7(7) . . ?
C45 C46 C41 119.4(6) . . ?
C52 C47 C48 121.0(6) . . ?
C52 C47 As2 120.6(5) . . ?
C48 C47 As2 118.4(5) . . ?
C49 C48 C47 118.6(6) . . ?
C50 C49 C48 119.6(6) . . ?
C51 C50 C49 120.7(6) . . ?
C50 C51 C52 120.3(6) . . ?
C47 C52 C51 119.7(6) . . ?
C58 C53 C54 119.8(6) . . ?
C58 C53 As2 119.3(5) . . ?
C54 C53 As2 120.9(5) . . ?
C55 C54 C53 119.3(6) . . ?
C56 C55 C54 120.7(6) . . ?
C55 C56 C57 120.3(6) . . ?
C58 C57 C56 119.4(6) . . ?
C53 C58 C57 120.4(6) . . ?
C60 C59 C64 121.0(5) . . ?
C60 C59 As2 120.3(5) . . ?
C64 C59 As2 118.6(4) . . ?
C61 C60 C59 118.7(6) . . ?
C62 C61 C60 120.9(6) . . ?
C61 C62 C63 119.9(6) . . ?
C64 C63 C62 120.3(6) . . ?
C63 C64 C59 119.0(6) . . ?

loop_
_geom_bond_atom_site_label_1
_geom_bond_atom_site_label_2
_geom_bond_distance
_geom_bond_site_symmetry_2
_geom_bond_publ_flag
U1 O1 1.769(4) . ?
U1 O2 1.790(4) . ?
U1 O1W 2.245(4) 3_846 ?
U1 O1W 2.254(4) . ?
U1 O6 2.567(4) . ?
U1 O10 2.570(4) 3_846 ?
U1 O9 2.576(4) 3_846 ?
U1 O5 2.636(4) . ?
U1 C15 2.985(6) 3_846 ?
U1 C7 3.000(6) . ?
U1 U1 3.7081(6) 3_846 ?
U1 U2 3.9411(7) 3_846 ?
C1 C6 1.386(8) . ?
C1 C2 1.402(8) . ?
C1 C7 1.513(8) . ?
As1 C17 1.907(6) . ?
As1 C29 1.909(6) . ?
As1 C23 1.912(6) . ?
As1 C35 1.917(6) . ?
As2 C53 1.895(6) . ?
As2 C59 1.898(5) . ?
As2 C41 1.902(6) . ?
As2 C47 1.913(6) . ?
U2 O3 1.761(4) . ?
U2 O4 1.783(4) . ?
U2 O1W 2.221(4) 3_846 ?
U2 O8 2.320(4) . ?
U2 O12 2.323(4) . ?
U2 O9 2.429(4) . ?
U2 O5 2.463(4) . ?
C2 C3 1.398(8) . ?
C2 C8 1.509(8) . ?
O5 C7 1.256(7) . ?
C5 C6 1.369(8) . ?
C5 C4 1.397(9) . ?
O6 C7 1.252(7) . ?
O7 C8 1.234(7) . ?
C8 O8 1.292(7) . ?
O9 C15 1.270(7) . ?
C9 C14 1.392(8) . ?
C9 C10 1.409(8) . ?
C9 C15 1.498(8) . ?
O10 C15 1.256(7) . ?
O11 C16 1.232(7) . ?
O12 C16 1.289(7) . ?
C3 C4 1.378(8) . ?
C10 C11 1.394(8) . ?
C10 C16 1.516(8) . ?
C11 C12 1.372(8) . ?
C12 C13 1.373(8) . ?
C13 C14 1.373(8) . ?
C17 C18 1.375(8) . ?
C17 C22 1.417(8) . ?
C18 C19 1.366(9) . ?
C19 C20 1.401(8) . ?
C20 C21 1.375(9) . ?
C21 C22 1.374(8) . ?
C23 C24 1.386(8) . ?
C23 C28 1.400(9) . ?
C24 C25 1.372(9) . ?
C25 C26 1.374(9) . ?
C26 C27 1.395(9) . ?
C27 C28 1.396(9) . ?
C29 C34 1.376(8) . ?
C29 C30 1.385(8) . ?
C30 C31 1.382(8) . ?
C31 C32 1.365(10) . ?
C32 C33 1.375(9) . ?
C33 C34 1.385(8) . ?
C35 C36 1.370(8) . ?
C35 C40 1.391(9) . ?
C36 C37 1.373(9) . ?
C37 C38 1.366(9) . ?
C38 C39 1.387(9) . ?
C39 C40 1.379(9) . ?
C41 C46 1.388(9) . ?
C41 C42 1.393(8) . ?
C42 C43 1.371(9) . ?
C43 C44 1.378(9) . ?
C44 C45 1.382(9) . ?
C45 C46 1.367(9) . ?
C47 C52 1.367(8) . ?
C47 C48 1.394(8) . ?
C48 C49 1.388(9) . ?
C49 C50 1.381(9) . ?
C50 C51 1.365(9) . ?
C51 C52 1.372(9) . ?
C53 C58 1.376(8) . ?
C53 C54 1.403(8) . ?
C54 C55 1.377(9) . ?
C55 C56 1.370(10) . ?
C56 C57 1.388(9) . ?
C57 C58 1.384(9) . ?
C59 C60 1.387(8) . ?
C59 C64 1.397(8) . ?
C60 C61 1.385(8) . ?
C61 C62 1.370(9) . ?
C62 C63 1.397(9) . ?
C63 C64 1.373(8) . ?
